data_2212240
loop_
_publ_author_name
'     Agnete la Cour'
'     Alan Hazell  '

_publ_section_title
;Diaquabis{3-methyl-1-phenyl-4-[(<i>E</i>)-phenyl(phenyliminio)methyl]-1<i>H</i>-pyrazol-5-olato-\k^2^<i>O</i>,<i>N</i>^4^}nickel(II)
 dimethyl sulfoxide disolvate
;
_journal_coeditor_code HY2038
_journal_issue 2
_journal_name_full 'Acta Crystallographica Section E'
_journal_page_first m330
_journal_page_last m331
_journal_paper_doi 10.1107/S1600536806055887
_journal_volume 63
_journal_year 2007
_chemical_formula_iupac '[Ni (C23 H18 N3 O)2 (H2 O)2], 2C2 H6 O S'
_chemical_formula_moiety 'C46 H40 N6 Ni O4, 2(C2 H6 O S)'
_chemical_formula_sum 'C50 H52 N6 Ni O6 S2'
_chemical_formula_weight 955.860
_chemical_name_systematic
;
Diaquabis{3-methyl-1-phenyl-4-[(E)-phenyl(phenyliminio)methyl]-1H-pyrazol-
5-olato-\k^2^O,N^4^}nickel(II) dimethyl sulfoxide disolvate
;
_space_group_IT_number 15
_symmetry_cell_setting monoclinic
_symmetry_space_group_name_Hall '-C 2yc'
_symmetry_space_group_name_H-M 'C 1 2/c 1'
_atom_type_scat_source IntTabIV
_cell_angle_alpha 90
_cell_angle_beta 107.4210(10)
_cell_angle_gamma 90
_cell_formula_units_Z 4
_cell_length_a 24.3990(10)
_cell_length_b 11.9075(6)
_cell_length_c 16.8717(8)
_cell_measurement_reflns_used 6169
_cell_measurement_temperature 120
_cell_measurement_theta_max 29.9
_cell_measurement_theta_min 1.9
_cell_volume 4676.9(4)
_computing_cell_refinement 'SAINT (Siemens, 1996)'
_computing_data_collection 'SMART (Siemens, 1996)'
_computing_data_reduction SAINT
_computing_molecular_graphics KRYSTAL
_computing_publication_material KRYSTAL
_computing_structure_refinement 'KRYSTAL (Hazell, 1995)'
_computing_structure_solution 'SIR97 (Altomare <i>et al.</i>,  1999)'
_diffrn_ambient_temperature 120
_diffrn_measured_fraction_theta_full 1.0
_diffrn_measured_fraction_theta_max 1.0
_diffrn_measurement_device 'Siemens SMART CCD'
_diffrn_measurement_method '\f and \w'
_diffrn_radiation_monochromator graphite
_diffrn_radiation_source 'sealed X-ray tube'
_diffrn_radiation_type 'Mo K\a'
_diffrn_radiation_wavelength 0.71073
_diffrn_reflns_av_R_equivalents 0.023
_diffrn_reflns_limit_h_max 34
_diffrn_reflns_limit_h_min -21
_diffrn_reflns_limit_k_max 16
_diffrn_reflns_limit_k_min -16
_diffrn_reflns_limit_l_max 20
_diffrn_reflns_limit_l_min -23
_diffrn_reflns_number 20050
_diffrn_reflns_reduction_process 20050
_diffrn_reflns_theta_full 29.9
_diffrn_reflns_theta_max 29.9
_diffrn_reflns_theta_min 1.9
_exptl_absorpt_coefficient_mu 0.561
_exptl_absorpt_correction_T_max 0.837
_exptl_absorpt_correction_T_min 0.634
_exptl_absorpt_correction_type multi-scan
_exptl_absorpt_process_details '(SADABS; Sheldrick, 1996)'
_exptl_crystal_colour blue--green
_exptl_crystal_density_diffrn 1.357
_exptl_crystal_density_method 'not measured'
_exptl_crystal_description prism
_exptl_crystal_F_000 2008
_exptl_crystal_size_max 0.60
_exptl_crystal_size_mid 0.50
_exptl_crystal_size_min 0.30
_refine_diff_density_max 0.20(3)
_refine_diff_density_min -0.17(3)
_refine_ls_extinction_method none
_refine_ls_goodness_of_fit_ref 1.01
_refine_ls_hydrogen_treatment mixed
_refine_ls_matrix_type full
_refine_ls_number_constraints 0
_refine_ls_number_parameters 302
_refine_ls_number_reflns 5096
_refine_ls_number_restraints 0
_refine_ls_R_factor_gt 0.030
_refine_ls_shift/su_max 0.0005
_refine_ls_shift/su_mean 0.00005
_refine_ls_structure_factor_coef F
_refine_ls_weighting_details 'w=1/{[\s~cs~(F^2^)+B +(1+A)F^2^]^1/2^-|F|}^2^, where A = 0.012 and B = 1.0'
_refine_ls_weighting_scheme calc
_refine_ls_wR_factor_ref 0.027
_reflns_number_gt 5096
_reflns_number_total 6483
_reflns_threshold_expression I>3\s(I)
_cod_data_source_file hy2038.cif
_cod_data_source_block I
_cod_depositor_comments
;
The following automatic conversions were performed:

'_atom_site_thermal_displace_type' tag value 'Uij' was replaced with
'Uani' value 33 times.

Automatic conversion script
Id: cif_fix_values 1646 2011-03-28 12:23:43Z adriana 
;
_cod_original_cell_volume 4677.0(4)
_cod_original_sg_symbol_H-M 'C 2/c'
_cod_database_code 2212240
_cod_database_fobs_code 2212240

loop_
_symmetry_equiv_pos_as_xyz
+x,+y,+z
-x,+y,1/2-z
-x,-y,-z
+x,-y,1/2+z
1/2+x,1/2+y,+z
1/2-x,1/2+y,1/2-z
1/2-x,1/2-y,-z
1/2+x,1/2-y,1/2+z

loop_
_atom_site_aniso_label
_atom_site_aniso_U_11
_atom_site_aniso_U_22
_atom_site_aniso_U_33
_atom_site_aniso_U_12
_atom_site_aniso_U_13
_atom_site_aniso_U_23
Ni 0.01350(10) 0.01610(10) 0.01150(10) 0.0000 0.00640(10) 0.0000
O8 0.0157(5) 0.0208(6) 0.0136(5) 0.0023(4) 0.0078(4) 0.0026(4)
O60 0.0195(6) 0.0246(6) 0.0141(6) -0.0028(5) 0.0080(5) -0.0040(5)
N1 0.0155(6) 0.0183(6) 0.0149(6) 0.0019(5) 0.0071(5) -0.0009(5)
N5 0.0181(6) 0.0205(7) 0.0126(6) 0.0025(5) 0.0057(5) 0.0027(5)
N6 0.0160(6) 0.0191(7) 0.0122(6) 0.0028(5) 0.0065(5) 0.0021(5)
C2 0.0147(7) 0.0158(7) 0.0152(7) -0.0006(6) 0.0049(6) -0.0016(6)
C3 0.0161(7) 0.0168(7) 0.0139(7) 0.0007(6) 0.0065(6) -0.0002(6)
C4 0.0166(7) 0.0179(7) 0.0140(7) 0.0009(6) 0.0057(6) 0.0000(6)
C7 0.0129(7) 0.0174(7) 0.0138(7) -0.0022(6) 0.0055(6) -0.0033(6)
C9 0.0249(9) 0.0305(9) 0.0155(7) 0.0083(8) 0.0097(6) 0.0050(7)
C20 0.0141(7) 0.0173(8) 0.0167(7) 0.0006(6) 0.0065(6) -0.0021(6)
C21 0.0195(8) 0.0264(8) 0.0174(7) 0.0031(7) 0.0091(6) 0.0020(7)
C22 0.0212(8) 0.0292(9) 0.0199(8) 0.0063(7) 0.0059(7) 0.0043(7)
C23 0.0152(7) 0.0291(9) 0.0273(9) 0.0042(7) 0.0084(7) 0.0001(7)
C24 0.0203(8) 0.0267(9) 0.0242(8) 0.0002(7) 0.0138(7) 0.0010(7)
C25 0.0186(7) 0.0222(8) 0.0178(7) 0.0018(7) 0.0084(6) 0.0019(7)
C30 0.0174(8) 0.0203(8) 0.0143(7) 0.0048(6) 0.0075(6) 0.0033(6)
C31 0.0187(8) 0.0223(8) 0.0242(8) 0.0019(7) 0.0091(7) 0.0000(7)
C32 0.0179(8) 0.0299(9) 0.0318(9) 0.0034(7) 0.0130(7) 0.0049(8)
C33 0.0224(8) 0.0350(10) 0.0203(8) 0.0106(7) 0.0115(7) 0.0022(7)
C34 0.0243(9) 0.0283(9) 0.0217(8) 0.0061(7) 0.0072(7) -0.0053(7)
C35 0.0189(8) 0.0236(8) 0.0241(8) 0.0010(7) 0.0093(7) -0.0023(7)
C80 0.0205(8) 0.0194(7) 0.0147(7) 0.0048(6) 0.0102(6) 0.0017(6)
C81 0.0225(8) 0.0228(8) 0.0200(8) 0.0038(7) 0.0089(7) 0.0006(6)
C82 0.0250(9) 0.0351(10) 0.0196(8) 0.0114(8) 0.0076(7) 0.0024(7)
C83 0.0386(10) 0.0307(9) 0.0257(9) 0.0187(9) 0.0168(8) 0.0094(8)
C84 0.0427(11) 0.0194(9) 0.0338(10) 0.0052(8) 0.0218(9) 0.0050(7)
C85 0.0249(9) 0.0219(8) 0.0259(9) 0.0013(7) 0.0123(7) 0.0013(7)
O90 0.0377(7) 0.0260(6) 0.0293(7) -0.0065(6) 0.0190(6) -0.0067(5)
S91 0.0243(2) 0.0278(2) 0.0252(2) -0.0053(2) 0.0115(2) -0.0040(2)
C92 0.0658(15) 0.0355(12) 0.0547(14) -0.0158(11) 0.0402(13) -0.0207(10)
C93 0.0736(17) 0.0366(13) 0.0434(13) 0.0006(12) -0.0006(12) 0.0047(10)

loop_
_atom_site_type_symbol
_atom_site_label
_atom_site_fract_x
_atom_site_fract_y
_atom_site_fract_z
_atom_site_U_iso_or_equiv
_atom_site_thermal_displace_type
Ni Ni 0.00000 0.45819(3) 0.25000 0.01320(10) Uani
O O8 -0.05047(4) 0.47130(9) 0.32463(6) 0.0160(6) Uani
O O60 0.05240(5) 0.58774(10) 0.31712(7) 0.0188(7) Uani
N N1 0.05092(5) 0.33500(10) 0.32830(8) 0.0157(7) Uani
N N5 -0.05285(6) 0.37000(10) 0.51821(8) 0.0168(7) Uani
N N6 -0.07513(5) 0.43090(10) 0.44483(7) 0.0153(7) Uani
C C2 0.04520(6) 0.29770(10) 0.39820(9) 0.0151(8) Uani
C C3 0.00303(6) 0.34240(10) 0.43338(9) 0.0151(8) Uani
C C4 -0.00668(6) 0.31850(10) 0.51117(9) 0.0159(8) Uani
C C7 -0.04100(6) 0.41940(10) 0.39261(9) 0.0144(8) Uani
C C9 0.02852(7) 0.2537(2) 0.58529(10) 0.0229(9) Uani
C C20 -0.12995(6) 0.48080(10) 0.42919(9) 0.0156(8) Uani
C C21 -0.15538(7) 0.54060(10) 0.35664(9) 0.0203(8) Uani
C C22 -0.21059(7) 0.58290(10) 0.34224(10) 0.0234(9) Uani
C C23 -0.24091(7) 0.56840(10) 0.39934(10) 0.0235(9) Uani
C C24 -0.21477(7) 0.51050(10) 0.47217(10) 0.0222(9) Uani
C C25 -0.15994(7) 0.46670(10) 0.48731(9) 0.0189(8) Uani
C C30 0.09210(7) 0.28390(10) 0.29391(9) 0.0167(8) Uani
C C31 0.14227(7) 0.34120(10) 0.29681(10) 0.0211(9) Uani
C C32 0.17837(7) 0.3001(2) 0.25347(11) 0.0253(10) Uani
C C33 0.16456(7) 0.2026(2) 0.20698(10) 0.0248(9) Uani
C C34 0.11546(7) 0.14390(10) 0.20586(10) 0.0247(9) Uani
C C35 0.07935(7) 0.18410(10) 0.24954(10) 0.0216(9) Uani
C C80 0.08220(7) 0.20410(10) 0.44526(9) 0.0171(8) Uani
C C81 0.13887(7) 0.22490(10) 0.49097(10) 0.0212(9) Uani
C C82 0.17171(7) 0.1406(2) 0.53980(10) 0.0263(10) Uani
C C83 0.14828(8) 0.0354(2) 0.54231(11) 0.0301(10) Uani
C C84 0.09216(9) 0.01350(10) 0.49547(12) 0.0297(11) Uani
C C85 0.05907(7) 0.09750(10) 0.44725(10) 0.0232(9) Uani
O O90 0.17124(5) 0.63000(10) 0.33361(8) 0.0290(7) Uani
S S91 0.19396(2) 0.74776(4) 0.34885(3) 0.0249(2) Uani
C C92 0.16580(10) 0.8067(2) 0.42515(14) 0.0471(15) Uani
C C93 0.15445(12) 0.8293(2) 0.26301(15) 0.0552(16) Uani
H H60a 0.0543(8) 0.593(2) 0.3670(10) 0.032(6) Uiso
H H60b 0.0861(10) 0.593(2) 0.3170(10) 0.043(7) Uiso
H H9a 0.02355 0.2847 0.63458 0.0274 Uiso
H H9b 0.06796 0.2570 0.58810 0.0274 Uiso
H H9c 0.01577 0.1780 0.57926 0.0274 Uiso
H H21 -0.13515 0.5524 0.31722 0.0244 Uiso
H H22 -0.22802 0.6226 0.29219 0.0281 Uiso
H H23 -0.27867 0.5976 0.38872 0.0282 Uiso
H H24 -0.23469 0.5007 0.51220 0.0266 Uiso
H H25 -0.14267 0.4269 0.53739 0.0227 Uiso
H H31 0.15190 0.4083 0.32835 0.0253 Uiso
H H32 0.21274 0.3393 0.25577 0.0304 Uiso
H H33 0.18871 0.1762 0.17604 0.0297 Uiso
H H34 0.10634 0.0759 0.17523 0.0297 Uiso
H H35 0.04583 0.1432 0.24898 0.0259 Uiso
H H81 0.15521 0.2969 0.48887 0.0254 Uiso
H H82 0.21032 0.1553 0.57151 0.0316 Uiso
H H83 0.17067 -0.0219 0.57616 0.0361 Uiso
H H84 0.07634 -0.0593 0.49641 0.0356 Uiso
H H85 0.02053 0.0823 0.41546 0.0278 Uiso
H H92a 0.18018 0.8812 0.43478 0.0565 Uiso
H H92b 0.17805 0.7642 0.47499 0.0565 Uiso
H H92c 0.12502 0.8076 0.40552 0.0565 Uiso
H H93a 0.16882 0.9038 0.27266 0.0662 Uiso
H H93b 0.11476 0.8279 0.25890 0.0662 Uiso
H H93c 0.15967 0.8008 0.21317 0.0662 Uiso

loop_
_geom_angle_atom_site_label_1
_geom_angle_atom_site_label_2
_geom_angle_atom_site_label_3
_geom_angle_site_symmetry_3
_geom_angle
_geom_angle_publ_flag
O8 Ni O8 2_555 171.11(6) no
O8 Ni O60 . 89.62(4) no
O8 Ni O60 2_555 83.85(4) no
O8 Ni N1 . 91.04(4) no
O8 Ni N1 2_555 95.14(4) no
O60 Ni O60 2_555 85.73(7) no
O60 Ni N1 . 91.35(5) no
O60 Ni N1 2_555 174.12(5) no
N1 Ni N1 2_555 92.00(7) no
Ni O8 C7 . 123.41(9) no
Ni N1 C2 . 126.80(10) no
Ni N1 C30 . 113.17(9) no
C2 N1 C30 . 119.80(10) no
N6 N5 C4 . 106.10(10) no
N5 N6 C7 . 111.30(10) no
C7 N6 C20 . 129.50(10) no
N5 N6 C20 . 118.60(10) no
N1 C2 C3 . 122.10(10) no
N1 C2 C80 . 121.30(10) no
C3 C2 C80 . 116.60(10) no
C4 C3 C7 . 105.20(10) no
C2 C3 C7 . 124.70(10) no
C2 C3 C4 . 130.00(10) no
N5 C4 C3 . 111.80(10) no
N5 C4 C9 . 117.10(10) no
C3 C4 C9 . 131.00(10) no
O8 C7 N6 . 123.20(10) no
O8 C7 C3 . 131.40(10) no
N6 C7 C3 . 105.40(10) no
C21 C20 C25 . 119.30(10) no
N6 C20 C21 . 121.80(10) no
N6 C20 C25 . 118.90(10) no
C20 C21 C22 . 119.50(10) no
C21 C22 C23 . 121.50(10) no
C22 C23 C24 . 118.50(10) no
C23 C24 C25 . 120.80(10) no
C20 C25 C24 . 120.30(10) no
C31 C30 C35 . 119.50(10) no
N1 C30 C35 . 120.60(10) no
N1 C30 C31 . 119.50(10) no
C30 C31 C32 . 119.9(2) no
C31 C32 C33 . 120.5(2) no
C32 C33 C34 . 119.60(10) no
C33 C34 C35 . 120.1(2) no
C30 C35 C34 . 120.30(10) no
C81 C80 C85 . 119.50(10) no
C2 C80 C81 . 120.10(10) no
C2 C80 C85 . 120.30(10) no
C80 C81 C82 . 120.1(2) no
C81 C82 C83 . 120.1(2) no
C82 C83 C84 . 120.0(2) no
C83 C84 C85 . 120.1(2) no
C80 C85 C84 . 120.2(2) no
O90 S91 C93 . 106.80(10) no
O90 S91 C92 . 106.87(8) no
C92 S91 C93 . 98.20(10) no
Ni O60 H60a . 116.0(10) no
Ni O60 H60b . 120.0(10) no
H60a O60 H60b . 104(2) no
H9a C9 H9b . 109.5 no
H9a C9 H9c . 109.8 no
C4 C9 H9a . 109.8 no
H9b C9 H9c . 109.8 no
C4 C9 H9b . 109.8 no
C4 C9 H9c . 108.2 no
C22 C21 H21 . 120.2 no
C20 C21 H21 . 120.2 no
C21 C22 H22 . 119.2 no
C23 C22 H22 . 119.2 no
C24 C23 H23 . 120.8 no
C22 C23 H23 . 120.8 no
C23 C24 H24 . 119.6 no
C25 C24 H24 . 119.6 no
C24 C25 H25 . 119.9 no
C20 C25 H25 . 119.9 no
C30 C31 H31 . 120.1 no
C32 C31 H31 . 120.0 no
C33 C32 H32 . 119.8 no
C31 C32 H32 . 119.8 no
C34 C33 H33 . 120.2 no
C32 C33 H33 . 120.2 no
C33 C34 H34 . 119.9 no
C35 C34 H34 . 119.9 no
C30 C35 H35 . 119.8 no
C34 C35 H35 . 119.8 no
C80 C81 H81 . 120.0 no
C82 C81 H81 . 120.0 no
C83 C82 H82 . 119.9 no
C81 C82 H82 . 119.9 no
C82 C83 H83 . 120.0 no
C84 C83 H83 . 120.0 no
C83 C84 H84 . 120.0 no
C85 C84 H84 . 120.0 no
C84 C85 H85 . 119.9 no
C80 C85 H85 . 119.9 no
H92a C92 H92b . 110.1 no
H92a C92 H92c . 110.1 no
S91 C92 H92a . 106.9 no
H92b C92 H92c . 109.5 no
S91 C92 H92b . 110.1 no
S91 C92 H92c . 110.1 no
H93a C93 H93b . 110.1 no
H93a C93 H93c . 110.1 no
S91 C93 H93a . 106.8 no
H93b C93 H93c . 109.5 no
S91 C93 H93b . 110.1 no
S91 C93 H93c . 110.1 no

loop_
_geom_bond_atom_site_label_1
_geom_bond_atom_site_label_2
_geom_bond_distance
_geom_bond_publ_flag
Ni O8 2.0140(10) no
Ni O60 2.1050(10) no
Ni N1 2.1110(10) no
N1 C2 1.306(2) no
O8 C7 1.262(2) no
N1 C30 1.438(2) no
N5 C4 1.319(2) no
N5 N6 1.397(2) no
N6 C7 1.388(2) no
N6 C20 1.414(2) no
C2 C3 1.435(2) no
C2 C80 1.503(2) no
C3 C7 1.423(2) no
C3 C4 1.430(2) no
C4 C9 1.501(2) no
C20 C21 1.391(2) no
C20 C25 1.398(2) no
C21 C22 1.390(2) no
C22 C23 1.390(2) no
C23 C24 1.387(2) no
C24 C25 1.387(2) no
C30 C35 1.389(2) no
C30 C31 1.390(2) no
C31 C32 1.391(2) no
C32 C33 1.386(2) no
C33 C34 1.383(2) no
C34 C35 1.392(2) no
C80 C81 1.389(2) no
C80 C85 1.394(2) no
C81 C82 1.390(2) no
C82 C83 1.383(3) no
C83 C84 1.385(3) no
C84 C85 1.386(2) no
O90 S91 1.5010(10) no
S91 C93 1.770(2) no
S91 C92 1.775(2) no
O60 H60a 0.83(2) no
O60 H60b 0.82(2) no
C9 H9a 0.950 no
C9 H9b 0.950 no
C9 H9c 0.950 no
C21 H21 0.950 no
C22 H22 0.950 no
C23 H23 0.950 no
C24 H24 0.950 no
C25 H25 0.950 no
C31 H31 0.950 no
C32 H32 0.950 no
C33 H33 0.950 no
C34 H34 0.950 no
C35 H35 0.950 no
C81 H81 0.950 no
C82 H82 0.950 no
C83 H83 0.950 no
C84 H84 0.950 no
C85 H85 0.950 no
C92 H92a 0.950 no
C92 H92b 0.950 no
C92 H92c 0.950 no
C93 H93a 0.950 no
C93 H93b 0.950 no
C93 H93c 0.950 no

loop_
_geom_hbond_atom_site_label_D
_geom_hbond_atom_site_label_H
_geom_hbond_atom_site_label_A
_geom_hbond_site_symmetry_A
_geom_hbond_distance_DH
_geom_hbond_distance_HA
_geom_hbond_distance_DA
_geom_hbond_angle_DHA
_geom_hbond_publ_flag
O60 H60a N5 3_566 0.83(2) 2.00(2) 2.820(2) 171(2) y
O60 H60b O90 . 0.82(2) 2.06(2) 2.873(2) 168(2) y

loop_
_geom_torsion_atom_site_label_1
_geom_torsion_atom_site_label_2
_geom_torsion_atom_site_label_3
_geom_torsion_atom_site_label_4
_geom_torsion
_geom_torsion_publ_flag
N5 N6 C20 C21 -178.6(2) no
N5 N6 C20 C25 -0.5(3) no
C7 N6 C20 C21 -8.1(2) no
C7 N6 C20 C25 170.00(10) no
C2 N1 C30 C31 -107.1(2) no
C2 N1 C30 C35 80.4(2) no
Ni N1 C30 C31 78.0(2) no
Ni N1 C30 C35 -94.50(10) no
C3 C2 C80 C81 -104.8(2) no
C3 C2 C80 C85 71.6(2) no
N1 C2 C80 C81 76.1(2) no
N1 C2 C80 C85 -107.6(2) no
